data_7028961
loop_
_publ_author_name
'Pouessel, Jacky'
'Thu\'ery, Pierre'
'Berthet, Jean-Claude'
'Cantat, Thibault'

_publ_section_title
;
 Nitrite complexes of the rare earth elements.
;
_journal_issue 11
_journal_name_full 'Dalton transactions (Cambridge, England : 2003)'
_journal_page_first 4415
_journal_page_last 4425
_journal_paper_doi 10.1039/c3dt52703d
_journal_volume 43
_journal_year 2014
_chemical_formula_sum 'C58 H50 Ag N8 O12 P2 Sm'
_chemical_formula_weight 1371.22
_space_group_IT_number 2
_symmetry_cell_setting triclinic
_symmetry_space_group_name_Hall '-P 1'
_symmetry_space_group_name_H-M 'P -1'
_atom_sites_solution_hydrogens geom
_atom_sites_solution_primary direct
_atom_sites_solution_secondary difmap
_audit_creation_method SHELXL-97
_cell_angle_alpha 95.368(3)
_cell_angle_beta 93.817(3)
_cell_angle_gamma 103.994(2)
_cell_formula_units_Z 2
_cell_length_a 10.1729(5)
_cell_length_b 11.6627(5)
_cell_length_c 24.7799(9)
_cell_measurement_reflns_used 155212
_cell_measurement_temperature 150(2)
_cell_measurement_theta_max 30.51
_cell_measurement_theta_min 2.92
_cell_volume 2828.1(2)
_computing_cell_refinement 'HKL2000 (Otwinowski & Minor, 1997)'
_computing_data_collection 'COLLECT (Nonius, 1998)'
_computing_data_reduction 'HKL2000 (Otwinowski & Minor, 1997)'
_computing_molecular_graphics 'SHELXTL (Sheldrick, 2008)'
_computing_publication_material 'SHELXTL (Sheldrick, 2008); PLATON (Spek, 2003)'
_computing_structure_refinement 'SHELXL-97 (Sheldrick, 2008)'
_computing_structure_solution 'SHELXS-97 (Sheldrick, 2008)'
_diffrn_ambient_temperature 150(2)
_diffrn_measured_fraction_theta_full 0.999
_diffrn_measured_fraction_theta_max 0.999
_diffrn_measurement_device_type 'Nonius Kappa-CCD area-detector diffractometer'
_diffrn_measurement_method '2 \f and 13 \w scans with 2\% steps (826 frames)'
_diffrn_radiation_monochromator graphite
_diffrn_radiation_source 'fine-focus sealed tube'
_diffrn_radiation_type MoK\a
_diffrn_radiation_wavelength 0.71073
_diffrn_reflns_av_R_equivalents 0.0530
_diffrn_reflns_av_unetI/netI 0.0678
_diffrn_reflns_limit_h_max 14
_diffrn_reflns_limit_h_min -14
_diffrn_reflns_limit_k_max 16
_diffrn_reflns_limit_k_min -16
_diffrn_reflns_limit_l_max 35
_diffrn_reflns_limit_l_min -35
_diffrn_reflns_number 155212
_diffrn_reflns_theta_full 30.51
_diffrn_reflns_theta_max 30.51
_diffrn_reflns_theta_min 2.92
_diffrn_standards_decay_% 0
_diffrn_standards_interval_time 0
_diffrn_standards_number 0
_exptl_absorpt_coefficient_mu 1.501
_exptl_absorpt_correction_T_max 0.823
_exptl_absorpt_correction_T_min 0.695
_exptl_absorpt_correction_type multi-scan
_exptl_absorpt_process_details 'SCALEPACK (Otwinowski & Minor, 1997)'
_exptl_crystal_colour colourless
_exptl_crystal_density_diffrn 1.610
_exptl_crystal_density_method 'not measured'
_exptl_crystal_description irregular
_exptl_crystal_F_000 1378
_exptl_crystal_size_max 0.20
_exptl_crystal_size_mid 0.17
_exptl_crystal_size_min 0.13
_refine_diff_density_max 1.082
_refine_diff_density_min -1.077
_refine_diff_density_rms 0.098
_refine_ls_extinction_method none
_refine_ls_goodness_of_fit_ref 0.982
_refine_ls_hydrogen_treatment constr
_refine_ls_matrix_type full
_refine_ls_number_parameters 749
_refine_ls_number_reflns 17283
_refine_ls_number_restraints 0
_refine_ls_restrained_S_all 0.982
_refine_ls_R_factor_all 0.0570
_refine_ls_R_factor_gt 0.0347
_refine_ls_shift/su_max 0.003
_refine_ls_shift/su_mean 0.000
_refine_ls_structure_factor_coef Fsqd
_refine_ls_weighting_details 'calc w=1/[\s^2^(Fo^2^)+(0.0313P)^2^] where P=(Fo^2^+2Fc^2^)/3'
_refine_ls_weighting_scheme calc
_refine_ls_wR_factor_gt 0.0727
_refine_ls_wR_factor_ref 0.0781
_reflns_number_gt 12818
_reflns_number_total 17283
_reflns_threshold_expression >2sigma(I)
_cod_data_source_file c3dt52703d.txt
_cod_data_source_block 13
_cod_database_code 7028961

loop_
_symmetry_equiv_pos_as_xyz
'x, y, z'
'-x, -y, -z'

loop_
_atom_site_label
_atom_site_type_symbol
_atom_site_fract_x
_atom_site_fract_y
_atom_site_fract_z
_atom_site_U_iso_or_equiv
_atom_site_adp_type
_atom_site_occupancy
_atom_site_symmetry_multiplicity
_atom_site_calc_flag
_atom_site_refinement_flags
Sm Sm 0.290823(11) 0.509412(9) 0.262786(4) 0.02818(4) Uani 1 1 d .
Ag1 Ag -0.2400(12) 0.5221(3) 0.2456(2) 0.0596(9) Uani 0.51(2) 1 d P
Ag2 Ag -0.2741(3) 0.5167(3) 0.24022(13) 0.0431(4) Uani 0.49(2) 1 d P
P1 P 0.71616(5) 0.84985(5) 0.02128(2) 0.02735(12) Uani 1 1 d .
P2 P 0.77797(5) 0.15882(5) 0.48375(2) 0.02439(11) Uani 1 1 d .
O1 O 0.17514(16) 0.54030(15) 0.17253(7) 0.0433(4) Uani 1 1 d .
O2 O 0.12225(17) 0.36607(14) 0.19437(7) 0.0439(4) Uani 1 1 d .
O3 O 0.16920(17) 0.34631(15) 0.31701(7) 0.0469(4) Uani 1 1 d .
O4 O 0.32058(17) 0.30098(14) 0.27276(7) 0.0450(4) Uani 1 1 d .
O5 O 0.36134(18) 0.58762(16) 0.36241(7) 0.0500(4) Uani 1 1 d .
O6 O 0.51780(17) 0.54948(16) 0.31894(8) 0.0523(5) Uani 1 1 d .
O7 O 0.3761(2) 0.71471(16) 0.25834(9) 0.0676(6) Uani 1 1 d .
O8 O 0.4084(3) 0.87195(19) 0.22227(11) 0.0917(8) Uani 1 1 d .
O9 O 0.08661(16) 0.55959(14) 0.28440(6) 0.0402(4) Uani 1 1 d .
O10 O -0.05513(17) 0.60779(16) 0.33537(7) 0.0474(4) Uani 1 1 d .
O11 O 0.46644(18) 0.48924(17) 0.20499(8) 0.0535(5) Uani 1 1 d .
O12 O 0.57731(19) 0.4387(2) 0.14263(8) 0.0638(6) Uani 1 1 d .
N1 N 0.1062(2) 0.4355(2) 0.15979(9) 0.0487(5) Uani 1 1 d .
N2 N 0.2257(2) 0.26623(18) 0.30203(9) 0.0426(5) Uani 1 1 d .
N3 N 0.4841(2) 0.58766(18) 0.36389(9) 0.0443(5) Uani 1 1 d .
N4 N 0.3862(4) 0.7766(3) 0.22537(13) 0.0968(11) Uani 1 1 d .
N5 N 0.0601(2) 0.59359(18) 0.33266(8) 0.0418(5) Uani 1 1 d .
N6 N 0.4651(3) 0.4444(2) 0.15804(10) 0.0599(6) Uani 1 1 d .
N7 N -0.1821(2) 0.70361(17) 0.22651(8) 0.0381(4) Uani 1 1 d .
N8 N -0.27009(19) 0.33798(16) 0.26090(8) 0.0352(4) Uani 1 1 d .
C1 C -0.2657(3) 0.7715(2) 0.21408(9) 0.0432(6) Uani 1 1 d .
H1 H -0.3590 0.7378 0.2097 0.052 Uiso 1 1 calc R
C2 C -0.2177(3) 0.8907(2) 0.20744(10) 0.0559(8) Uani 1 1 d .
H2 H -0.2780 0.9359 0.1983 0.067 Uiso 1 1 calc R
C3 C -0.0809(4) 0.9408(2) 0.21443(11) 0.0671(9) Uani 1 1 d .
H3 H -0.0467 1.0209 0.2108 0.081 Uiso 1 1 calc R
C4 C 0.0045(3) 0.8714(3) 0.22682(11) 0.0607(8) Uani 1 1 d .
H4 H 0.0980 0.9038 0.2317 0.073 Uiso 1 1 calc R
C5 C -0.0485(3) 0.7534(2) 0.23206(10) 0.0465(6) Uani 1 1 d .
H5 H 0.0108 0.7065 0.2398 0.056 Uiso 1 1 calc R
C6 C -0.3898(2) 0.2577(2) 0.25536(10) 0.0428(6) Uani 1 1 d .
H6 H -0.4671 0.2796 0.2425 0.051 Uiso 1 1 calc R
C7 C -0.4025(3) 0.1427(2) 0.26817(11) 0.0527(7) Uani 1 1 d .
H7 H -0.4869 0.0882 0.2642 0.063 Uiso 1 1 calc R
C8 C -0.2881(3) 0.1109(2) 0.28678(10) 0.0556(8) Uani 1 1 d .
H8 H -0.2939 0.0342 0.2957 0.067 Uiso 1 1 calc R
C9 C -0.1651(3) 0.1928(2) 0.29206(10) 0.0486(6) Uani 1 1 d .
H9 H -0.0863 0.1724 0.3043 0.058 Uiso 1 1 calc R
C10 C -0.1597(2) 0.3047(2) 0.27905(9) 0.0390(5) Uani 1 1 d .
H10 H -0.0760 0.3602 0.2830 0.047 Uiso 1 1 calc R
C11 C 0.5519(2) 0.75392(19) 0.02802(9) 0.0306(5) Uani 1 1 d .
C12 C 0.5041(2) 0.7442(2) 0.07889(10) 0.0380(5) Uani 1 1 d .
H12 H 0.5472 0.7989 0.1083 0.046 Uiso 1 1 calc R
C13 C 0.3928(2) 0.6537(2) 0.08626(11) 0.0458(6) Uani 1 1 d .
H13 H 0.3609 0.6473 0.1204 0.055 Uiso 1 1 calc R
C14 C 0.3295(2) 0.5727(2) 0.04221(12) 0.0492(7) Uani 1 1 d .
H14 H 0.2570 0.5098 0.0471 0.059 Uiso 1 1 calc R
C15 C 0.3731(2) 0.5848(2) -0.00873(11) 0.0460(6) Uani 1 1 d .
H15 H 0.3271 0.5320 -0.0383 0.055 Uiso 1 1 calc R
C16 C 0.4846(2) 0.67449(19) -0.01659(10) 0.0362(5) Uani 1 1 d .
H16 H 0.5144 0.6818 -0.0511 0.043 Uiso 1 1 calc R
C17 C 0.7439(2) 0.98309(19) 0.06761(8) 0.0288(4) Uani 1 1 d .
C18 C 0.6360(2) 1.0343(2) 0.07694(9) 0.0393(5) Uani 1 1 d .
H18 H 0.5485 0.9956 0.0619 0.047 Uiso 1 1 calc R
C19 C 0.6590(3) 1.1428(2) 0.10867(10) 0.0451(6) Uani 1 1 d .
H19 H 0.5867 1.1764 0.1154 0.054 Uiso 1 1 calc R
C20 C 0.7891(3) 1.2008(2) 0.13032(9) 0.0424(6) Uani 1 1 d .
H20 H 0.8047 1.2745 0.1509 0.051 Uiso 1 1 calc R
C21 C 0.8968(2) 1.1498(2) 0.12145(9) 0.0389(5) Uani 1 1 d .
H21 H 0.9843 1.1886 0.1365 0.047 Uiso 1 1 calc R
C22 C 0.8737(2) 1.04081(19) 0.09017(9) 0.0322(5) Uani 1 1 d .
H22 H 0.9457 1.0064 0.0843 0.039 Uiso 1 1 calc R
C23 C 0.8394(2) 0.76804(18) 0.03767(9) 0.0298(5) Uani 1 1 d .
C24 C 0.8237(2) 0.7034(2) 0.08221(9) 0.0379(5) Uani 1 1 d .
H24 H 0.7514 0.7046 0.1031 0.045 Uiso 1 1 calc R
C25 C 0.9143(3) 0.6376(2) 0.09561(10) 0.0425(6) Uani 1 1 d .
H25 H 0.9035 0.5950 0.1256 0.051 Uiso 1 1 calc R
C26 C 1.0204(2) 0.6351(2) 0.06460(11) 0.0464(6) Uani 1 1 d .
H26 H 1.0818 0.5909 0.0737 0.056 Uiso 1 1 calc R
C27 C 1.0364(3) 0.6972(3) 0.02029(13) 0.0594(8) Uani 1 1 d .
H27 H 1.1075 0.6935 -0.0010 0.071 Uiso 1 1 calc R
C28 C 0.9471(2) 0.7660(2) 0.00678(11) 0.0459(6) Uani 1 1 d .
H28 H 0.9599 0.8100 -0.0227 0.055 Uiso 1 1 calc R
C29 C 0.7289(2) 0.89079(19) -0.04650(8) 0.0291(4) Uani 1 1 d .
C30 C 0.7320(2) 1.0077(2) -0.05582(9) 0.0352(5) Uani 1 1 d .
H30 H 0.7348 1.0651 -0.0268 0.042 Uiso 1 1 calc R
C31 C 0.7309(2) 1.0377(2) -0.10876(10) 0.0416(6) Uani 1 1 d .
H31 H 0.7337 1.1155 -0.1151 0.050 Uiso 1 1 calc R
C32 C 0.7258(2) 0.9523(2) -0.15195(10) 0.0426(6) Uani 1 1 d .
H32 H 0.7222 0.9724 -0.1874 0.051 Uiso 1 1 calc R
C33 C 0.7259(2) 0.8376(2) -0.14276(10) 0.0400(6) Uani 1 1 d .
H33 H 0.7244 0.7809 -0.1720 0.048 Uiso 1 1 calc R
C34 C 0.7281(2) 0.8066(2) -0.09063(9) 0.0354(5) Uani 1 1 d .
H34 H 0.7292 0.7292 -0.0847 0.042 Uiso 1 1 calc R
C35 C 0.64478(19) 0.23167(17) 0.46818(8) 0.0264(4) Uani 1 1 d .
C36 C 0.5599(2) 0.25965(18) 0.50638(9) 0.0291(4) Uani 1 1 d .
H36 H 0.5642 0.2336 0.5406 0.035 Uiso 1 1 calc R
C37 C 0.4690(2) 0.32640(19) 0.49338(9) 0.0320(5) Uani 1 1 d .
H37 H 0.4133 0.3462 0.5191 0.038 Uiso 1 1 calc R
C38 C 0.4611(2) 0.36349(19) 0.44207(9) 0.0326(5) Uani 1 1 d .
H38 H 0.4003 0.4086 0.4336 0.039 Uiso 1 1 calc R
C39 C 0.5428(2) 0.3341(2) 0.40335(9) 0.0348(5) Uani 1 1 d .
H39 H 0.5363 0.3586 0.3688 0.042 Uiso 1 1 calc R
C40 C 0.6342(2) 0.26816(18) 0.41628(9) 0.0309(5) Uani 1 1 d .
H40 H 0.6890 0.2479 0.3903 0.037 Uiso 1 1 calc R
C41 C 0.75842(19) 0.09549(18) 0.54690(8) 0.0265(4) Uani 1 1 d .
C42 C 0.7543(2) 0.16663(19) 0.59543(9) 0.0300(5) Uani 1 1 d .
H42 H 0.7591 0.2472 0.5950 0.036 Uiso 1 1 calc R
C43 C 0.7430(2) 0.1164(2) 0.64361(9) 0.0348(5) Uani 1 1 d .
H43 H 0.7396 0.1634 0.6757 0.042 Uiso 1 1 calc R
C44 C 0.7366(2) -0.0030(2) 0.64473(9) 0.0379(5) Uani 1 1 d .
H44 H 0.7286 -0.0359 0.6775 0.045 Uiso 1 1 calc R
C45 C 0.7421(2) -0.0739(2) 0.59738(9) 0.0359(5) Uani 1 1 d .
H45 H 0.7394 -0.1540 0.5984 0.043 Uiso 1 1 calc R
C46 C 0.7516(2) -0.02535(18) 0.54817(9) 0.0304(5) Uani 1 1 d .
H46 H 0.7534 -0.0732 0.5162 0.036 Uiso 1 1 calc R
C47 C 0.9393(2) 0.26616(18) 0.48723(9) 0.0271(4) Uani 1 1 d .
C48 C 1.0185(2) 0.30437(19) 0.53652(9) 0.0330(5) Uani 1 1 d .
H48 H 0.9922 0.2694 0.5676 0.040 Uiso 1 1 calc R
C49 C 1.1369(2) 0.3947(2) 0.53927(10) 0.0396(5) Uani 1 1 d .
H49 H 1.1903 0.4199 0.5722 0.048 Uiso 1 1 calc R
C50 C 1.1755(2) 0.44723(19) 0.49312(9) 0.0345(5) Uani 1 1 d .
H50 H 1.2542 0.5085 0.4952 0.041 Uiso 1 1 calc R
C51 C 1.0979(2) 0.4092(2) 0.44413(10) 0.0392(5) Uani 1 1 d .
H51 H 1.1244 0.4447 0.4132 0.047 Uiso 1 1 calc R
C52 C 0.9809(2) 0.3185(2) 0.44083(9) 0.0376(5) Uani 1 1 d .
H52 H 0.9297 0.2921 0.4075 0.045 Uiso 1 1 calc R
C53 C 0.7670(2) 0.04107(17) 0.43050(8) 0.0270(4) Uani 1 1 d .
C54 C 0.8843(2) 0.0094(2) 0.41556(9) 0.0342(5) Uani 1 1 d .
H54 H 0.9695 0.0559 0.4297 0.041 Uiso 1 1 calc R
C55 C 0.8738(2) -0.0916(2) 0.37962(9) 0.0378(5) Uani 1 1 d .
H55 H 0.9519 -0.1130 0.3696 0.045 Uiso 1 1 calc R
C56 C 0.7467(2) -0.1607(2) 0.35866(9) 0.0371(5) Uani 1 1 d .
H56 H 0.7398 -0.2294 0.3352 0.045 Uiso 1 1 calc R
C57 C 0.6296(2) -0.12845(19) 0.37234(9) 0.0351(5) Uani 1 1 d .
H57 H 0.5447 -0.1742 0.3574 0.042 Uiso 1 1 calc R
C58 C 0.6394(2) -0.02806(18) 0.40824(9) 0.0303(5) Uani 1 1 d .
H58 H 0.5610 -0.0064 0.4176 0.036 Uiso 1 1 calc R

loop_
_atom_site_aniso_label
_atom_site_aniso_U_11
_atom_site_aniso_U_22
_atom_site_aniso_U_33
_atom_site_aniso_U_23
_atom_site_aniso_U_13
_atom_site_aniso_U_12
Sm 0.03171(7) 0.02586(6) 0.02789(6) 0.00428(4) 0.00288(4) 0.00844(4)
Ag1 0.102(2) 0.0293(4) 0.0470(8) 0.0102(4) 0.0171(12) 0.0114(9)
Ag2 0.0526(10) 0.0359(5) 0.0400(5) 0.0046(3) 0.0011(5) 0.0103(4)
P1 0.0265(3) 0.0281(3) 0.0270(3) 0.0022(2) 0.0012(2) 0.0067(2)
P2 0.0256(3) 0.0228(3) 0.0249(3) 0.0028(2) 0.0025(2) 0.0062(2)
O1 0.0484(10) 0.0434(10) 0.0376(9) 0.0113(8) 0.0018(8) 0.0086(8)
O2 0.0536(10) 0.0363(9) 0.0374(10) 0.0031(8) -0.0069(8) 0.0062(8)
O3 0.0582(11) 0.0445(10) 0.0472(10) 0.0151(8) 0.0211(9) 0.0221(9)
O4 0.0485(10) 0.0407(10) 0.0539(11) 0.0132(8) 0.0154(9) 0.0208(8)
O5 0.0539(11) 0.0569(12) 0.0376(10) -0.0028(8) -0.0036(8) 0.0159(9)
O6 0.0380(10) 0.0587(12) 0.0602(13) 0.0070(10) -0.0054(9) 0.0150(9)
O7 0.0921(16) 0.0357(11) 0.0654(14) 0.0198(10) -0.0187(12) -0.0008(10)
O8 0.123(2) 0.0389(13) 0.103(2) 0.0273(13) -0.0244(16) 0.0019(13)
O9 0.0462(9) 0.0428(10) 0.0372(9) 0.0053(8) 0.0102(8) 0.0200(8)
O10 0.0422(10) 0.0673(13) 0.0364(10) 0.0016(9) 0.0070(8) 0.0216(9)
O11 0.0622(12) 0.0592(12) 0.0453(11) 0.0082(9) 0.0170(9) 0.0229(10)
O12 0.0482(11) 0.1000(17) 0.0450(11) -0.0114(11) 0.0089(9) 0.0279(11)
N1 0.0573(14) 0.0480(14) 0.0368(12) 0.0053(10) -0.0070(10) 0.0081(11)
N2 0.0488(12) 0.0362(11) 0.0451(13) 0.0123(10) 0.0039(10) 0.0126(10)
N3 0.0551(14) 0.0344(11) 0.0407(12) 0.0056(10) -0.0065(10) 0.0084(10)
N4 0.131(3) 0.0576(19) 0.076(2) 0.0245(17) -0.0343(19) -0.0194(19)
N5 0.0457(12) 0.0428(12) 0.0343(11) 0.0001(9) 0.0002(9) 0.0085(9)
N6 0.0812(18) 0.0533(15) 0.0460(15) 0.0024(12) -0.0033(13) 0.0220(13)
N7 0.0489(12) 0.0346(11) 0.0313(11) 0.0061(8) 0.0019(9) 0.0109(9)
N8 0.0375(11) 0.0310(10) 0.0364(11) 0.0018(8) 0.0049(8) 0.0074(8)
C1 0.0515(15) 0.0542(16) 0.0277(12) 0.0015(11) 0.0012(11) 0.0226(13)
C2 0.098(2) 0.0426(16) 0.0351(14) 0.0010(12) -0.0047(15) 0.0372(16)
C3 0.114(3) 0.0348(15) 0.0430(17) 0.0092(13) -0.0086(17) 0.0032(17)
C4 0.0641(19) 0.064(2) 0.0435(16) 0.0191(15) -0.0056(14) -0.0066(15)
C5 0.0528(16) 0.0491(16) 0.0405(15) 0.0131(12) 0.0014(12) 0.0160(13)
C6 0.0358(13) 0.0475(15) 0.0445(15) -0.0012(12) 0.0068(11) 0.0108(11)
C7 0.0572(17) 0.0408(15) 0.0500(17) -0.0042(13) 0.0220(14) -0.0082(13)
C8 0.100(2) 0.0355(15) 0.0382(15) 0.0114(12) 0.0262(15) 0.0231(16)
C9 0.0635(18) 0.0544(17) 0.0365(14) 0.0064(12) 0.0059(12) 0.0302(15)
C10 0.0346(12) 0.0455(14) 0.0335(13) -0.0003(11) 0.0023(10) 0.0056(11)
C11 0.0284(11) 0.0314(12) 0.0322(12) 0.0072(9) 0.0004(9) 0.0072(9)
C12 0.0319(12) 0.0461(14) 0.0363(13) 0.0072(11) 0.0025(10) 0.0095(10)
C13 0.0390(13) 0.0495(16) 0.0559(17) 0.0234(14) 0.0181(12) 0.0141(12)
C14 0.0327(13) 0.0341(14) 0.083(2) 0.0132(14) 0.0189(13) 0.0064(10)
C15 0.0312(12) 0.0381(14) 0.0640(18) -0.0055(12) 0.0028(12) 0.0041(10)
C16 0.0332(12) 0.0356(13) 0.0387(13) -0.0007(10) 0.0042(10) 0.0084(10)
C17 0.0311(11) 0.0308(11) 0.0250(11) 0.0035(9) 0.0017(9) 0.0085(9)
C18 0.0367(12) 0.0445(14) 0.0377(13) -0.0024(11) 0.0019(10) 0.0152(11)
C19 0.0475(15) 0.0465(15) 0.0463(15) 0.0010(12) 0.0077(12) 0.0224(12)
C20 0.0584(16) 0.0367(13) 0.0320(13) -0.0018(11) 0.0079(11) 0.0126(12)
C21 0.0391(13) 0.0379(13) 0.0356(13) 0.0024(10) 0.0055(10) 0.0020(10)
C22 0.0325(11) 0.0328(12) 0.0315(12) 0.0043(10) 0.0059(9) 0.0075(9)
C23 0.0288(11) 0.0281(11) 0.0318(11) 0.0011(9) -0.0014(9) 0.0079(9)
C24 0.0467(14) 0.0438(14) 0.0293(12) 0.0035(10) 0.0051(10) 0.0229(11)
C25 0.0544(15) 0.0427(14) 0.0355(13) 0.0072(11) 0.0003(11) 0.0217(12)
C26 0.0380(14) 0.0470(15) 0.0600(17) 0.0120(13) 0.0018(12) 0.0203(12)
C27 0.0365(14) 0.069(2) 0.087(2) 0.0360(17) 0.0241(14) 0.0267(13)
C28 0.0363(13) 0.0511(15) 0.0576(17) 0.0240(13) 0.0123(12) 0.0159(11)
C29 0.0252(10) 0.0340(12) 0.0289(11) 0.0052(9) 0.0025(8) 0.0081(9)
C30 0.0376(12) 0.0352(13) 0.0359(13) 0.0054(10) 0.0049(10) 0.0143(10)
C31 0.0450(14) 0.0431(14) 0.0425(14) 0.0167(12) 0.0087(11) 0.0168(11)
C32 0.0377(13) 0.0616(17) 0.0304(13) 0.0128(12) 0.0061(10) 0.0123(12)
C33 0.0381(13) 0.0496(15) 0.0305(12) -0.0012(11) 0.0049(10) 0.0091(11)
C34 0.0343(12) 0.0361(13) 0.0359(13) 0.0028(10) 0.0066(10) 0.0086(10)
C35 0.0264(10) 0.0221(10) 0.0295(11) 0.0010(8) -0.0001(8) 0.0053(8)
C36 0.0262(10) 0.0290(11) 0.0307(11) 0.0039(9) 0.0023(9) 0.0041(8)
C37 0.0269(11) 0.0309(12) 0.0385(13) -0.0007(10) 0.0035(9) 0.0094(9)
C38 0.0321(11) 0.0305(12) 0.0376(13) 0.0043(10) 0.0027(9) 0.0125(9)
C39 0.0404(13) 0.0380(13) 0.0302(12) 0.0075(10) 0.0034(10) 0.0166(10)
C40 0.0364(12) 0.0318(12) 0.0275(11) 0.0019(9) 0.0067(9) 0.0140(9)
C41 0.0227(10) 0.0276(11) 0.0289(11) 0.0060(9) 0.0028(8) 0.0047(8)
C42 0.0288(11) 0.0303(11) 0.0307(12) 0.0021(9) 0.0023(9) 0.0074(9)
C43 0.0330(12) 0.0428(14) 0.0285(12) 0.0023(10) 0.0048(9) 0.0094(10)
C44 0.0375(13) 0.0445(14) 0.0313(12) 0.0142(11) 0.0033(10) 0.0060(10)
C45 0.0371(12) 0.0297(12) 0.0400(13) 0.0100(10) 0.0007(10) 0.0051(10)
C46 0.0311(11) 0.0282(11) 0.0311(12) 0.0029(9) 0.0020(9) 0.0063(9)
C47 0.0263(10) 0.0250(11) 0.0295(11) 0.0026(9) 0.0022(8) 0.0059(8)
C48 0.0326(12) 0.0363(12) 0.0280(11) 0.0045(10) 0.0049(9) 0.0040(9)
C49 0.0327(12) 0.0441(14) 0.0361(13) -0.0025(11) 0.0009(10) 0.0013(10)
C50 0.0294(11) 0.0282(12) 0.0453(14) 0.0016(10) 0.0117(10) 0.0048(9)
C51 0.0370(13) 0.0411(14) 0.0412(14) 0.0142(11) 0.0113(11) 0.0074(10)
C52 0.0371(13) 0.0428(14) 0.0301(12) 0.0081(10) 0.0027(10) 0.0032(10)
C53 0.0310(11) 0.0242(10) 0.0274(11) 0.0050(9) 0.0036(9) 0.0087(8)
C54 0.0349(12) 0.0358(12) 0.0340(12) 0.0033(10) 0.0049(9) 0.0127(10)
C55 0.0439(14) 0.0378(13) 0.0384(13) 0.0047(11) 0.0106(11) 0.0210(11)
C56 0.0563(15) 0.0279(12) 0.0295(12) 0.0018(10) 0.0099(11) 0.0139(11)
C57 0.0420(13) 0.0269(11) 0.0339(12) 0.0008(10) 0.0028(10) 0.0052(10)
C58 0.0326(11) 0.0260(11) 0.0331(12) 0.0041(9) 0.0058(9) 0.0080(9)

loop_
_atom_type_symbol
_atom_type_description
_atom_type_scat_dispersion_real
_atom_type_scat_dispersion_imag
_atom_type_scat_source
C C 0.0033 0.0016 'International Tables Vol C Tables 4.2.6.8 and 6.1.1.4'
H H 0.0000 0.0000 'International Tables Vol C Tables 4.2.6.8 and 6.1.1.4'
N N 0.0061 0.0033 'International Tables Vol C Tables 4.2.6.8 and 6.1.1.4'
O O 0.0106 0.0060 'International Tables Vol C Tables 4.2.6.8 and 6.1.1.4'
P P 0.1023 0.0942 'International Tables Vol C Tables 4.2.6.8 and 6.1.1.4'
Ag Ag -0.8971 1.1015 'International Tables Vol C Tables 4.2.6.8 and 6.1.1.4'
Sm Sm -0.1638 3.4418 'International Tables Vol C Tables 4.2.6.8 and 6.1.1.4'

loop_
_geom_angle_atom_site_label_1
_geom_angle_atom_site_label_2
_geom_angle_atom_site_label_3
_geom_angle
O7 Sm O9 85.28(7)
O7 Sm O11 84.19(7)
O9 Sm O11 154.82(6)
O7 Sm O2 126.40(6)
O9 Sm O2 79.53(6)
O11 Sm O2 88.49(6)
O7 Sm O6 78.76(6)
O9 Sm O6 129.99(6)
O11 Sm O6 69.83(6)
O2 Sm O6 145.82(6)
O7 Sm O5 77.99(7)
O9 Sm O5 81.83(6)
O11 Sm O5 118.01(6)
O2 Sm O5 147.38(6)
O6 Sm O5 48.66(6)
O7 Sm O3 147.39(7)
O9 Sm O3 74.20(5)
O11 Sm O3 124.08(6)
O2 Sm O3 75.02(6)
O6 Sm O3 95.12(6)
O5 Sm O3 74.26(6)
O7 Sm O4 152.59(7)
O9 Sm O4 120.26(5)
O11 Sm O4 75.81(6)
O2 Sm O4 72.25(5)
O6 Sm O4 76.86(6)
O5 Sm O4 94.91(6)
O3 Sm O4 48.30(5)
O7 Sm O1 77.34(6)
O9 Sm O1 74.27(5)
O11 Sm O1 81.13(6)
O2 Sm O1 49.08(5)
O6 Sm O1 143.89(6)
O5 Sm O1 146.76(6)
O3 Sm O1 119.30(6)
O4 Sm O1 116.95(6)
N7 Ag1 N8 171.8(5)
N8 Ag2 N7 154.92(17)
C29 P1 C17 108.41(10)
C29 P1 C23 110.35(10)
C17 P1 C23 110.48(10)
C29 P1 C11 111.35(10)
C17 P1 C11 109.77(10)
C23 P1 C11 106.48(10)
C53 P2 C41 108.33(9)
C53 P2 C47 110.47(9)
C41 P2 C47 110.12(10)
C53 P2 C35 108.04(9)
C41 P2 C35 111.33(9)
C47 P2 C35 108.53(9)
N1 O1 Sm 97.72(13)
N1 O2 Sm 99.59(13)
N2 O3 Sm 99.40(13)
N2 O4 Sm 99.14(12)
N3 O5 Sm 99.10(14)
N3 O6 Sm 99.21(13)
N4 O7 Sm 136.4(2)
N5 O9 Sm 125.11(13)
N6 O11 Sm 133.51(18)
O1 N1 O2 113.61(19)
O3 N2 O4 112.81(18)
O5 N3 O6 113.02(19)
O8 N4 O7 138.4(4)
O10 N5 O9 114.58(18)
O11 N6 O12 116.1(2)
C1 N7 C5 118.0(2)
C1 N7 Ag1 126.7(4)
C5 N7 Ag1 115.0(4)
C1 N7 Ag2 117.97(19)
C5 N7 Ag2 123.94(18)
C6 N8 C10 118.2(2)
C6 N8 Ag1 125.1(4)
C10 N8 Ag1 116.6(4)
C6 N8 Ag2 115.99(17)
C10 N8 Ag2 125.79(17)
N7 C1 C2 122.0(3)
N7 C1 H1 119.0
C2 C1 H1 119.0
C3 C2 C1 119.2(2)
C3 C2 H2 120.4
C1 C2 H2 120.4
C4 C3 C2 118.8(3)
C4 C3 H3 120.6
C2 C3 H3 120.6
C3 C4 C5 119.5(3)
C3 C4 H4 120.2
C5 C4 H4 120.2
N7 C5 C4 122.4(2)
N7 C5 H5 118.8
C4 C5 H5 118.8
N8 C6 C7 122.1(2)
N8 C6 H6 119.0
C7 C6 H6 119.0
C8 C7 C6 118.6(2)
C8 C7 H7 120.7
C6 C7 H7 120.7
C9 C8 C7 119.4(2)
C9 C8 H8 120.3
C7 C8 H8 120.3
C10 C9 C8 119.0(2)
C10 C9 H9 120.5
C8 C9 H9 120.5
N8 C10 C9 122.7(2)
N8 C10 H10 118.7
C9 C10 H10 118.7
C12 C11 C16 119.9(2)
C12 C11 P1 120.11(17)
C16 C11 P1 119.02(17)
C13 C12 C11 120.5(2)
C13 C12 H12 119.8
C11 C12 H12 119.8
C12 C13 C14 119.3(2)
C12 C13 H13 120.4
C14 C13 H13 120.4
C15 C14 C13 120.5(2)
C15 C14 H14 119.8
C13 C14 H14 119.8
C14 C15 C16 120.8(2)
C14 C15 H15 119.6
C16 C15 H15 119.6
C15 C16 C11 119.0(2)
C15 C16 H16 120.5
C11 C16 H16 120.5
C22 C17 C18 119.8(2)
C22 C17 P1 120.31(16)
C18 C17 P1 119.66(17)
C19 C18 C17 120.0(2)
C19 C18 H18 120.0
C17 C18 H18 120.0
C20 C19 C18 119.9(2)
C20 C19 H19 120.0
C18 C19 H19 120.0
C19 C20 C21 120.2(2)
C19 C20 H20 119.9
C21 C20 H20 119.9
C22 C21 C20 119.8(2)
C22 C21 H21 120.1
C20 C21 H21 120.1
C17 C22 C21 120.2(2)
C17 C22 H22 119.9
C21 C22 H22 119.9
C28 C23 C24 119.4(2)
C28 C23 P1 121.92(17)
C24 C23 P1 118.66(16)
C25 C24 C23 120.6(2)
C25 C24 H24 119.7
C23 C24 H24 119.7
C26 C25 C24 119.8(2)
C26 C25 H25 120.1
C24 C25 H25 120.1
C27 C26 C25 120.3(2)
C27 C26 H26 119.8
C25 C26 H26 119.8
C26 C27 C28 120.6(2)
C26 C27 H27 119.7
C28 C27 H27 119.7
C23 C28 C27 119.3(2)
C23 C28 H28 120.4
C27 C28 H28 120.4
C30 C29 C34 119.3(2)
C30 C29 P1 119.30(16)
C34 C29 P1 121.28(16)
C31 C30 C29 119.6(2)
C31 C30 H30 120.2
C29 C30 H30 120.2
C32 C31 C30 120.2(2)
C32 C31 H31 119.9
C30 C31 H31 119.9
C33 C32 C31 120.3(2)
C33 C32 H32 119.9
C31 C32 H32 119.9
C34 C33 C32 120.3(2)
C34 C33 H33 119.9
C32 C33 H33 119.9
C33 C34 C29 120.3(2)
C33 C34 H34 119.9
C29 C34 H34 119.9
C36 C35 C40 119.39(18)
C36 C35 P2 122.96(16)
C40 C35 P2 117.49(15)
C37 C36 C35 120.0(2)
C37 C36 H36 120.0
C35 C36 H36 120.0
C38 C37 C36 119.9(2)
C38 C37 H37 120.0
C36 C37 H37 120.0
C39 C38 C37 120.7(2)
C39 C38 H38 119.7
C37 C38 H38 119.7
C38 C39 C40 119.6(2)
C38 C39 H39 120.2
C40 C39 H39 120.2
C39 C40 C35 120.42(19)
C39 C40 H40 119.8
C35 C40 H40 119.8
C46 C41 C42 119.51(19)
C46 C41 P2 119.63(16)
C42 C41 P2 120.83(15)
C43 C42 C41 119.7(2)
C43 C42 H42 120.2
C41 C42 H42 120.2
C42 C43 C44 120.7(2)
C42 C43 H43 119.7
C44 C43 H43 119.7
C43 C44 C45 120.4(2)
C43 C44 H44 119.8
C45 C44 H44 119.8
C44 C45 C46 119.9(2)
C44 C45 H45 120.1
C46 C45 H45 120.1
C45 C46 C41 119.9(2)
C45 C46 H46 120.0
C41 C46 H46 120.0
C48 C47 C52 119.3(2)
C48 C47 P2 120.79(16)
C52 C47 P2 119.70(16)
C49 C48 C47 120.0(2)
C49 C48 H48 120.0
C47 C48 H48 120.0
C50 C49 C48 120.0(2)
C50 C49 H49 120.0
C48 C49 H49 120.0
C51 C50 C49 120.3(2)
C51 C50 H50 119.9
C49 C50 H50 119.9
C50 C51 C52 120.1(2)
C50 C51 H51 119.9
C52 C51 H51 119.9
C51 C52 C47 120.3(2)
C51 C52 H52 119.9
C47 C52 H52 119.9
C54 C53 C58 119.69(19)
C54 C53 P2 120.28(16)
C58 C53 P2 119.63(15)
C55 C54 C53 120.0(2)
C55 C54 H54 120.0
C53 C54 H54 120.0
C56 C55 C54 119.8(2)
C56 C55 H55 120.1
C54 C55 H55 120.1
C55 C56 C57 120.6(2)
C55 C56 H56 119.7
C57 C56 H56 119.7
C58 C57 C56 119.8(2)
C58 C57 H57 120.1
C56 C57 H57 120.1
C57 C58 C53 120.12(19)
C57 C58 H58 119.9
C53 C58 H58 119.9

loop_
_geom_bond_atom_site_label_1
_geom_bond_atom_site_label_2
_geom_bond_distance
Sm O7 2.3569(18)
Sm O9 2.3712(14)
Sm O11 2.4040(17)
Sm O2 2.5112(16)
Sm O6 2.5328(17)
Sm O5 2.5430(17)
Sm O3 2.5527(16)
Sm O4 2.5535(15)
Sm O1 2.5539(16)
Ag1 N7 2.162(3)
Ag1 N8 2.168(3)
Ag2 N8 2.201(3)
Ag2 N7 2.222(3)
P1 C29 1.793(2)
P1 C17 1.795(2)
P1 C23 1.798(2)
P1 C11 1.800(2)
P2 C53 1.791(2)
P2 C41 1.795(2)
P2 C47 1.798(2)
P2 C35 1.8042(19)
O1 N1 1.253(3)
O2 N1 1.261(2)
O3 N2 1.250(2)
O4 N2 1.258(2)
O5 N3 1.247(3)
O6 N3 1.260(3)
O7 N4 1.133(3)
O8 N4 1.091(3)
O9 N5 1.291(2)
O10 N5 1.228(2)
O11 N6 1.228(3)
O12 N6 1.242(3)
N7 C1 1.334(3)
N7 C5 1.335(3)
N8 C6 1.335(3)
N8 C10 1.338(3)
C1 C2 1.387(4)
C1 H1 0.9300
C2 C3 1.365(4)
C2 H2 0.9300
C3 C4 1.362(4)
C3 H3 0.9300
C4 C5 1.373(4)
C4 H4 0.9300
C5 H5 0.9300
C6 C7 1.384(4)
C6 H6 0.9300
C7 C8 1.369(4)
C7 H7 0.9300
C8 C9 1.368(4)
C8 H8 0.9300
C9 C10 1.362(3)
C9 H9 0.9300
C10 H10 0.9300
C11 C12 1.386(3)
C11 C16 1.396(3)
C12 C13 1.384(3)
C12 H12 0.9300
C13 C14 1.384(4)
C13 H13 0.9300
C14 C15 1.374(3)
C14 H14 0.9300
C15 C16 1.383(3)
C15 H15 0.9300
C16 H16 0.9300
C17 C22 1.383(3)
C17 C18 1.392(3)
C18 C19 1.386(3)
C18 H18 0.9300
C19 C20 1.379(3)
C19 H19 0.9300
C20 C21 1.389(3)
C20 H20 0.9300
C21 C22 1.385(3)
C21 H21 0.9300
C22 H22 0.9300
C23 C28 1.381(3)
C23 C24 1.391(3)
C24 C25 1.377(3)
C24 H24 0.9300
C25 C26 1.370(3)
C25 H25 0.9300
C26 C27 1.368(4)
C26 H26 0.9300
C27 C28 1.394(3)
C27 H27 0.9300
C28 H28 0.9300
C29 C30 1.398(3)
C29 C34 1.398(3)
C30 C31 1.389(3)
C30 H30 0.9300
C31 C32 1.381(3)
C31 H31 0.9300
C32 C33 1.379(3)
C32 H32 0.9300
C33 C34 1.374(3)
C33 H33 0.9300
C34 H34 0.9300
C35 C36 1.391(3)
C35 C40 1.397(3)
C36 C37 1.386(3)
C36 H36 0.9300
C37 C38 1.384(3)
C37 H37 0.9300
C38 C39 1.382(3)
C38 H38 0.9300
C39 C40 1.383(3)
C39 H39 0.9300
C40 H40 0.9300
C41 C46 1.398(3)
C41 C42 1.405(3)
C42 C43 1.377(3)
C42 H42 0.9300
C43 C44 1.382(3)
C43 H43 0.9300
C44 C45 1.383(3)
C44 H44 0.9300
C45 C46 1.392(3)
C45 H45 0.9300
C46 H46 0.9300
C47 C48 1.391(3)
C47 C52 1.394(3)
C48 C49 1.388(3)
C48 H48 0.9300
C49 C50 1.383(3)
C49 H49 0.9300
C50 C51 1.377(3)
C50 H50 0.9300
C51 C52 1.380(3)
C51 H51 0.9300
C52 H52 0.9300
C53 C54 1.394(3)
C53 C58 1.398(3)
C54 C55 1.387(3)
C54 H54 0.9300
C55 C56 1.386(3)
C55 H55 0.9300
C56 C57 1.386(3)
C56 H56 0.9300
C57 C58 1.382(3)
C57 H57 0.9300
C58 H58 0.9300
